data_7046443
loop_
_publ_author_name
'K\"oster, Marcel'
'Kreher, Annikka'
'von H\"anisch, Carsten'

_publ_section_title
;
 Synthesis of ternary group 13/15 chain compounds.
;
_journal_issue 24
_journal_name_full 'Dalton transactions (Cambridge, England : 2003)'
_journal_page_first 7875
_journal_page_last 7878
_journal_paper_doi 10.1039/c8dt01119b
_journal_volume 47
_journal_year 2018
_chemical_formula_moiety 'C8 H23 B N P'
_chemical_formula_sum 'C8 H23 B N P'
_chemical_formula_weight 175.05
_space_group_crystal_system triclinic
_space_group_IT_number 2
_space_group_name_Hall '-P 1'
_space_group_name_H-M_alt 'P -1'
_symmetry_space_group_name_Hall '-P 1'
_symmetry_space_group_name_H-M 'P -1'
_atom_sites_solution_hydrogens mixed
_audit_creation_date 2017-01-30
_audit_creation_method
;
Olex2 1.2
(compiled 2017.01.04 svn.r3372 for OlexSys, GUI svn.r5292)
;
_audit_update_record
;
2018-01-19 deposited with the CCDC.
2018-05-09 downloaded from the CCDC.
;
_cell_angle_alpha 99.059(7)
_cell_angle_beta 95.591(6)
_cell_angle_gamma 109.064(6)
_cell_formula_units_Z 2
_cell_length_a 6.3544(5)
_cell_length_b 8.4271(7)
_cell_length_c 11.7497(9)
_cell_measurement_reflns_used 7066
_cell_measurement_temperature 100
_cell_measurement_theta_max 28.195
_cell_measurement_theta_min 1.78
_cell_volume 579.74(9)
_computing_molecular_graphics 'Olex2 (Dolomanov et al., 2009)'
_computing_publication_material 'Olex2 (Dolomanov et al., 2009)'
_computing_structure_refinement 'ShelXL (Sheldrick, 2015)'
_computing_structure_solution 'ShelXT (Sheldrick, 2015)'
_diffrn_ambient_temperature 100
_diffrn_measured_fraction_theta_full 1.000
_diffrn_measured_fraction_theta_max 0.985
_diffrn_measurement_device_type 'STOE IPDS-2T'
_diffrn_radiation_type MoK\a
_diffrn_radiation_wavelength 0.71073
_diffrn_reflns_av_R_equivalents 0.0723
_diffrn_reflns_av_unetI/netI 0.0812
_diffrn_reflns_Laue_measured_fraction_full 1.000
_diffrn_reflns_Laue_measured_fraction_max 0.985
_diffrn_reflns_limit_h_max 8
_diffrn_reflns_limit_h_min -7
_diffrn_reflns_limit_k_max 10
_diffrn_reflns_limit_k_min -11
_diffrn_reflns_limit_l_max 15
_diffrn_reflns_limit_l_min -15
_diffrn_reflns_number 5915
_diffrn_reflns_point_group_measured_fraction_full 1.000
_diffrn_reflns_point_group_measured_fraction_max 0.985
_diffrn_reflns_theta_full 25.000
_diffrn_reflns_theta_max 28.105
_diffrn_reflns_theta_min 1.778
_exptl_absorpt_coefficient_mu 0.187
_exptl_absorpt_correction_T_max 0.9911
_exptl_absorpt_correction_T_min 0.9527
_exptl_absorpt_correction_type numerical
_exptl_absorpt_process_details 'X-Shape 1.06, STOE & Cie GmbH, Darmstadt, 1999.'
_exptl_crystal_colour colourless
_exptl_crystal_colour_primary colourless
_exptl_crystal_density_diffrn 1.003
_exptl_crystal_description block
_exptl_crystal_F_000 196
_exptl_crystal_size_max 0.43
_exptl_crystal_size_mid 0.085
_exptl_crystal_size_min 0.065
_refine_diff_density_max 0.421
_refine_diff_density_min -0.332
_refine_diff_density_rms 0.060
_refine_ls_extinction_method none
_refine_ls_goodness_of_fit_ref 1.015
_refine_ls_hydrogen_treatment mixed
_refine_ls_matrix_type full
_refine_ls_number_parameters 126
_refine_ls_number_reflns 2789
_refine_ls_number_restraints 2
_refine_ls_restrained_S_all 1.015
_refine_ls_R_factor_all 0.0861
_refine_ls_R_factor_gt 0.0482
_refine_ls_shift/su_max 0.000
_refine_ls_shift/su_mean 0.000
_refine_ls_structure_factor_coef Fsqd
_refine_ls_weighting_details 'w=1/[\s^2^(Fo^2^)+(0.0530P)^2^+0.0137P] where P=(Fo^2^+2Fc^2^)/3'
_refine_ls_weighting_scheme calc
_refine_ls_wR_factor_gt 0.1028
_refine_ls_wR_factor_ref 0.1181
_reflns_Friedel_coverage 0.000
_reflns_number_gt 1938
_reflns_number_total 2789
_reflns_threshold_expression 'I > 2\s(I)'
_cod_data_source_file c8dt01119b2.cif
_cod_data_source_block compound2
_cod_depositor_comments 'Adding full bibliography for 7046442--7046445.cif.'
_cod_original_cell_volume 579.74(8)
_cod_database_code 7046443
_shelx_shelxl_version_number 2014/7
_shelx_space_group_comment
;
The symmetry employed for this shelxl refinement is uniquely defined
by the following loop, which should always be used as a source of
symmetry information in preference to the above space-group names.
They are only intended as comments.
;
_olex2_refinement_description
;
1. Fixed Uiso
 At 1.5 times of:
  All C(H,H,H) groups
2. Restrained distances
 H00B-N002
 0.89 with sigma of 0.02
 N002-H00A
 0.89 with sigma of 0.02
3.a Idealised Me refined as rotating group:
 C005(H00C,H00D,H00E), C006(H00F,H00G,H00H), C007(H00I,H00J,H00K), C008(H00L,
 H00M,H00N), C009(H00O,H00P,H00Q), C00A(H00R,H00S,H00T)
;
_olex2_submission_special_instructions 'No special instructions were received'

loop_
_space_group_symop_operation_xyz
'x, y, z'
'-x, -y, -z'

loop_
_atom_site_label
_atom_site_type_symbol
_atom_site_fract_x
_atom_site_fract_y
_atom_site_fract_z
_atom_site_U_iso_or_equiv
_atom_site_adp_type
_atom_site_occupancy
_atom_site_site_symmetry_order
_atom_site_calc_flag
_atom_site_refinement_flags_posn
P001 P 0.59622(9) 0.26438(7) 0.69000(5) 0.01870(15) Uani 1 1 d .
N002 N 0.3755(3) 0.2217(2) 0.58822(15) 0.0227(4) Uani 1 1 d D
C003 C 0.5019(3) 0.1611(3) 0.81461(17) 0.0225(4) Uani 1 1 d .
C004 C 0.7058(3) 0.5016(3) 0.73120(18) 0.0235(4) Uani 1 1 d .
C005 C 0.7058(4) 0.1499(3) 0.8900(2) 0.0304(5) Uani 1 1 d .
H00C H 0.7805 0.0861 0.8417 0.046 Uiso 1 1 calc GR
H00D H 0.6550 0.0908 0.9531 0.046 Uiso 1 1 calc GR
H00E H 0.8121 0.2657 0.9235 0.046 Uiso 1 1 calc GR
C006 C 0.8833(4) 0.5669(3) 0.84217(19) 0.0276(5) Uani 1 1 d .
H00F H 0.8118 0.5323 0.9089 0.041 Uiso 1 1 calc GR
H00G H 0.9491 0.6922 0.8562 0.041 Uiso 1 1 calc GR
H00H H 1.0022 0.5180 0.8323 0.041 Uiso 1 1 calc GR
C007 C 0.3739(4) 0.2487(3) 0.8913(2) 0.0311(5) Uani 1 1 d .
H00I H 0.4770 0.3616 0.9335 0.047 Uiso 1 1 calc GR
H00J H 0.3129 0.1783 0.9474 0.047 Uiso 1 1 calc GR
H00K H 0.2499 0.2625 0.8421 0.047 Uiso 1 1 calc GR
C008 C 0.3407(4) -0.0219(3) 0.7592(2) 0.0317(5) Uani 1 1 d .
H00L H 0.2016 -0.0168 0.7186 0.048 Uiso 1 1 calc GR
H00M H 0.3046 -0.0885 0.8205 0.048 Uiso 1 1 calc GR
H00N H 0.4133 -0.0769 0.7034 0.048 Uiso 1 1 calc GR
C009 C 0.5174(4) 0.5761(3) 0.7462(2) 0.0331(5) Uani 1 1 d .
H00O H 0.4083 0.5380 0.6738 0.050 Uiso 1 1 calc GR
H00P H 0.5825 0.7016 0.7639 0.050 Uiso 1 1 calc GR
H00Q H 0.4412 0.5364 0.8103 0.050 Uiso 1 1 calc GR
C00A C 0.8199(4) 0.5652(3) 0.6290(2) 0.0347(5) Uani 1 1 d .
H00R H 0.9495 0.5276 0.6221 0.052 Uiso 1 1 calc GR
H00S H 0.8711 0.6907 0.6435 0.052 Uiso 1 1 calc GR
H00T H 0.7115 0.5179 0.5564 0.052 Uiso 1 1 calc GR
B00B B 0.8150(4) 0.1788(4) 0.6277(2) 0.0282(5) Uani 1 1 d .
H00U H 0.811(5) 0.201(4) 0.538(3) 0.044(8) Uiso 1 1 d .
H00V H 0.977(4) 0.255(3) 0.685(2) 0.031(7) Uiso 1 1 d .
H00W H 0.763(5) 0.041(4) 0.632(3) 0.047(8) Uiso 1 1 d .
H00A H 0.357(5) 0.130(3) 0.536(2) 0.035(7) Uiso 1 1 d D
H00B H 0.252(4) 0.235(4) 0.608(3) 0.046(8) Uiso 1 1 d D

loop_
_atom_site_aniso_label
_atom_site_aniso_U_11
_atom_site_aniso_U_22
_atom_site_aniso_U_33
_atom_site_aniso_U_23
_atom_site_aniso_U_13
_atom_site_aniso_U_12
P001 0.0151(2) 0.0213(3) 0.0189(2) 0.00215(19) 0.00421(17) 0.00575(19)
N002 0.0193(9) 0.0257(10) 0.0219(8) 0.0008(7) 0.0029(7) 0.0082(7)
C003 0.0181(10) 0.0243(11) 0.0226(10) 0.0040(8) 0.0038(7) 0.0039(8)
C004 0.0200(10) 0.0207(10) 0.0260(10) 0.0029(8) 0.0026(8) 0.0034(8)
C005 0.0273(11) 0.0349(13) 0.0292(11) 0.0127(9) 0.0035(9) 0.0085(10)
C006 0.0225(11) 0.0226(11) 0.0288(11) -0.0007(8) 0.0008(8) -0.0005(8)
C007 0.0240(11) 0.0414(14) 0.0271(11) 0.0050(10) 0.0121(8) 0.0090(10)
C008 0.0310(12) 0.0249(12) 0.0342(12) 0.0095(9) 0.0043(9) 0.0015(9)
C009 0.0340(13) 0.0200(11) 0.0422(13) -0.0003(10) -0.0006(10) 0.0102(9)
C00A 0.0320(13) 0.0326(13) 0.0336(12) 0.0134(10) 0.0032(9) 0.0008(10)
B00B 0.0229(12) 0.0372(15) 0.0254(12) -0.0015(11) 0.0066(9) 0.0146(11)

loop_
_atom_type_symbol
_atom_type_description
_atom_type_scat_dispersion_real
_atom_type_scat_dispersion_imag
_atom_type_scat_source
C C 0.0033 0.0016 'International Tables Vol C Tables 4.2.6.8 and 6.1.1.4'
H H 0.0000 0.0000 'International Tables Vol C Tables 4.2.6.8 and 6.1.1.4'
B B 0.0013 0.0007 'International Tables Vol C Tables 4.2.6.8 and 6.1.1.4'
N N 0.0061 0.0033 'International Tables Vol C Tables 4.2.6.8 and 6.1.1.4'
P P 0.1023 0.0942 'International Tables Vol C Tables 4.2.6.8 and 6.1.1.4'

loop_
_geom_angle_atom_site_label_1
_geom_angle_atom_site_label_2
_geom_angle_atom_site_label_3
_geom_angle
N002 P001 C003 109.21(10)
N002 P001 C004 103.71(10)
N002 P001 B00B 110.24(10)
C003 P001 B00B 109.55(11)
C004 P001 C003 112.49(10)
C004 P001 B00B 111.49(11)
P001 N002 H00A 111.8(18)
P001 N002 H00B 119(2)
H00A N002 H00B 116(3)
C005 C003 P001 109.61(14)
C005 C003 C008 108.79(18)
C007 C003 P001 114.76(15)
C007 C003 C005 109.79(17)
C007 C003 C008 107.84(18)
C008 C003 P001 105.82(14)
C006 C004 P001 111.92(15)
C006 C004 C00A 108.41(18)
C009 C004 P001 112.47(15)
C009 C004 C006 109.90(18)
C009 C004 C00A 107.96(19)
C00A C004 P001 105.95(15)
C003 C005 H00C 109.5
C003 C005 H00D 109.5
C003 C005 H00E 109.5
H00C C005 H00D 109.5
H00C C005 H00E 109.5
H00D C005 H00E 109.5
C004 C006 H00F 109.5
C004 C006 H00G 109.5
C004 C006 H00H 109.5
H00F C006 H00G 109.5
H00F C006 H00H 109.5
H00G C006 H00H 109.5
C003 C007 H00I 109.5
C003 C007 H00J 109.5
C003 C007 H00K 109.5
H00I C007 H00J 109.5
H00I C007 H00K 109.5
H00J C007 H00K 109.5
C003 C008 H00L 109.5
C003 C008 H00M 109.5
C003 C008 H00N 109.5
H00L C008 H00M 109.5
H00L C008 H00N 109.5
H00M C008 H00N 109.5
C004 C009 H00O 109.5
C004 C009 H00P 109.5
C004 C009 H00Q 109.5
H00O C009 H00P 109.5
H00O C009 H00Q 109.5
H00P C009 H00Q 109.5
C004 C00A H00R 109.5
C004 C00A H00S 109.5
C004 C00A H00T 109.5
H00R C00A H00S 109.5
H00R C00A H00T 109.5
H00S C00A H00T 109.5
P001 B00B H00U 105.2(15)
P001 B00B H00V 105.1(13)
P001 B00B H00W 107.2(16)
H00U B00B H00V 113(2)
H00U B00B H00W 113(2)
H00V B00B H00W 112(2)

loop_
_geom_bond_atom_site_label_1
_geom_bond_atom_site_label_2
_geom_bond_distance
P001 N002 1.6536(18)
P001 C003 1.869(2)
P001 C004 1.853(2)
P001 B00B 1.917(2)
N002 H00A 0.871(17)
N002 H00B 0.876(17)
C003 C005 1.535(3)
C003 C007 1.531(3)
C003 C008 1.540(3)
C004 C006 1.535(3)
C004 C009 1.535(3)
C004 C00A 1.541(3)
C005 H00C 0.9800
C005 H00D 0.9800
C005 H00E 0.9800
C006 H00F 0.9800
C006 H00G 0.9800
C006 H00H 0.9800
C007 H00I 0.9800
C007 H00J 0.9800
C007 H00K 0.9800
C008 H00L 0.9800
C008 H00M 0.9800
C008 H00N 0.9800
C009 H00O 0.9800
C009 H00P 0.9800
C009 H00Q 0.9800
C00A H00R 0.9800
C00A H00S 0.9800
C00A H00T 0.9800
B00B H00U 1.10(3)
B00B H00V 1.11(3)
B00B H00W 1.11(3)

loop_
_geom_torsion_atom_site_label_1
_geom_torsion_atom_site_label_2
_geom_torsion_atom_site_label_3
_geom_torsion_atom_site_label_4
_geom_torsion
N002 P001 C003 C005 162.17(15)
N002 P001 C003 C007 -73.76(17)
N002 P001 C003 C008 45.02(17)
N002 P001 C004 C006 168.55(15)
N002 P001 C004 C009 44.25(18)
N002 P001 C004 C00A -73.48(16)
C003 P001 C004 C006 50.68(18)
C003 P001 C004 C009 -73.63(17)
C003 P001 C004 C00A 168.65(14)
C004 P001 C003 C005 -83.25(17)
C004 P001 C003 C007 40.82(18)
C004 P001 C003 C008 159.60(14)
B00B P001 C003 C005 41.35(18)
B00B P001 C003 C007 165.41(16)
B00B P001 C003 C008 -75.81(17)
B00B P001 C004 C006 -72.85(18)
B00B P001 C004 C009 162.85(16)
B00B P001 C004 C00A 45.12(17)
